data_7127550
loop_
_publ_author_name
'Abdollahi, Maryam F.'
'You, Jian'
'Wang, Tao'
'Zhao, Yuming'

_publ_section_title
;
 Molecular tuning of the crystallization-induced emission enhancement of
 diphenyl-dibenzofulvene luminogens.
;
_journal_issue 4
_journal_name_full 'Chemical communications (Cambridge, England)'
_journal_page_first 484
_journal_page_last 487
_journal_paper_doi 10.1039/d0cc07013k
_journal_volume 57
_journal_year 2021
_chemical_formula_sum 'C40 H30 O2'
_chemical_formula_weight 542.64
_space_group_crystal_system triclinic
_space_group_IT_number 2
_space_group_name_Hall '-P 1'
_space_group_name_H-M_alt 'P -1'
_atom_sites_solution_hydrogens geom
_atom_sites_solution_primary dual
_audit_creation_date 2019-10-10
_audit_creation_method
;
Olex2 1.2
(compiled 2018.05.29 svn.r3508 for OlexSys, GUI svn.r5506)
;
_audit_update_record
;
2020-07-17 deposited with the CCDC.	2020-11-30 downloaded from the CCDC.
;
_cell_angle_alpha 109.070(2)
_cell_angle_beta 102.4420(10)
_cell_angle_gamma 90.3910(10)
_cell_formula_units_Z 2
_cell_length_a 9.72870(10)
_cell_length_b 10.5757(2)
_cell_length_c 15.2022(3)
_cell_measurement_reflns_used 37178
_cell_measurement_temperature 100(2)
_cell_measurement_theta_max 76.0300
_cell_measurement_theta_min 3.1510
_cell_volume 1438.50(5)
_computing_cell_refinement 'CrysAlisPro 1.171.40.61a (Rigaku OD, 2019)'
_computing_data_collection 'CrysAlisPro 1.171.40.61a (Rigaku OD, 2019)'
_computing_data_reduction 'CrysAlisPro 1.171.40.61a (Rigaku OD, 2019)'
_computing_molecular_graphics 'Olex2 (Dolomanov et al., 2009)'
_computing_publication_material 'Olex2 (Dolomanov et al., 2009)'
_computing_structure_refinement 'XL (Sheldrick, 2008)'
_computing_structure_solution 'ShelXT (Sheldrick, 2015)'
_diffrn_ambient_environment N~2~
_diffrn_ambient_temperature 100(2)
_diffrn_detector 'Hybrid Pixel Array Detector'
_diffrn_detector_area_resol_mean 10.0000
_diffrn_detector_type HyPix
_diffrn_measured_fraction_theta_full 1.000
_diffrn_measured_fraction_theta_max 0.987
_diffrn_measurement_details
;
List of Runs (angles in degrees, time in seconds):

  # Type    Start    End  Width  t~exp~   \w     \q     \k     \f   Frames
#--------------------------------------------------------------------------
  1  \w     28.00 120.00   0.50    0.84    --   47.95  71.00 -47.00  184
  2  \w     76.00 167.00   0.50    5.00    --   94.00  66.00 -82.20  182
  3  \w    144.00 175.00   0.50    5.00    --  107.75  77.00 -30.00   62
  4  \w    129.00 173.00   0.50    5.00    --  107.75  61.00 -90.00   88
  5  \w    122.00 148.00   0.50    5.00    --  107.75  61.00 -60.00   52
  6  \w    126.00 173.00   0.50    5.00    --  107.75  77.00-120.00   94
  7  \w    133.00 170.00   0.50    5.00    --  107.75  30.00-180.00   74
  8  \w    120.00 146.00   0.50    5.00    --  107.75  77.00-150.00   52
  9  \w     91.00 178.00   0.50    5.00    --  106.00  56.00-175.03  174
 10  \w     98.00 123.00   0.50    5.00    --  107.75  61.00 -90.00   50
 11  \w     93.00 118.00   0.50    5.00    --  107.75  61.00 -60.00   50
 12  \w     88.00 178.00   0.50    5.00    --  107.75  71.00 -47.00  180
 13  \w    126.00 152.00   0.50    5.00    --  107.75  61.00  30.00   52
 14  \w    107.00 177.00   0.50    5.00    --  107.75  45.00   0.00  140
 15  \w    122.00 169.00   0.50    5.00    --  107.75  77.00 120.00   94
 16  \w    135.00 161.00   0.50    5.00    --  107.75  61.00 150.00   52
 17  \w     91.00 178.00   0.50    5.00    --  107.75  61.00  60.00  174
 18  \w     97.00 157.00   0.50    5.00    --  107.75  61.00  90.00  120
 19  \w     91.00 178.00   0.50    5.00    --  107.75  61.00   0.00  174
 20  \w     95.00 147.00   0.50    5.00    --  107.75  61.00-120.00  104
 21  \w     91.00 176.00   0.50    5.00    --  107.75  68.00-165.23  170
 22  \w     85.00 178.00   0.50    5.00    --  107.75  77.00   0.00  186
 23  \w     85.00 178.00   0.50    5.00    --  107.75  77.00 150.00  186
 24  \w     85.00 178.00   0.50    5.00    --  107.75  77.00  60.00  186
 25  \w     87.00 147.00   0.50    5.00    --  107.75  77.00 -90.00  120
 26  \w     85.00 174.00   0.50    5.00    --  107.75  77.00 -60.00  178
 27  \w     91.00 120.00   0.50    5.00    --  107.75  61.00  30.00   58
 28  \w     85.00 114.00   0.50    5.00    --  107.75  77.00 -30.00   58
 29  \w     88.00 178.00   0.50    5.00    --  107.75  77.00  30.00  180
 30  \w     91.00 120.00   0.50    5.00    --  107.75  61.00 150.00   58
 31  \w     92.00 157.00   0.50    5.00    --  107.75  61.00 120.00  130
 32  \w     87.00 114.00   0.50    5.00    --  107.75  77.00 120.00   54
 33  \w     86.00 166.00   0.50    5.00    --  107.75  77.00  90.00  160
 34  \w     77.00 170.00   0.50    5.00    --   98.00  73.00 156.11  186
 35  \w     90.00 131.00   0.50    5.00    --  107.75 -77.00 -30.00   82
 36  \w     76.00 112.00   0.50    5.00    --  107.75-125.00 -30.00   72
 37  \w     81.00 106.00   0.50    5.00    --  107.75 -94.00 -60.00   50
 38  \w     77.00 108.00   0.50    5.00    --  107.75-125.00 -60.00   62
 39  \w    106.00 131.00   0.50    5.00    --  107.75 -77.00-120.00   50
 40  \w     76.00 106.00   0.50    5.00    --  107.75 -94.00-150.00   60
 41  \w     36.00  69.00   0.50    5.00    --  107.75 -77.00-120.00   66
 42  \w     41.00  76.00   0.50    5.00    --  107.75 -61.00-180.00   70
 43  \w     45.00  71.00   0.50    5.00    --  107.75 -94.00-150.00   52
 44  \w     44.00 104.00   0.50    5.00    --  107.75 -94.00-180.00  120
 45  \w     35.00  98.00   0.50    5.00    --  107.75 -71.00-178.00  126
 46  \w     35.00  79.00   0.50    5.00    --  107.75 -61.00 -60.00   88
 47  \w     36.00 104.00   0.50    5.00    --  107.75 -94.00   0.00  136
 48  \w     81.00 106.00   0.50    5.00    --  107.75 -94.00  60.00   50
 49  \w     83.00 112.00   0.50    5.00    --  107.75-125.00 150.00   58
 50  \w     73.00 106.00   0.50    5.00    --  107.75 -94.00 150.00   66
 51  \w     50.00  76.00   0.50    5.00    --  107.75 -61.00  90.00   52
 52  \w     35.00 106.00   0.50    5.00    --  107.75 -94.00  30.00  142
 53  \w     39.00  65.00   0.50    5.00    --  107.75-125.00 -30.00   52
 54  \w     41.00  68.00   0.50    5.00    --  107.75-125.00 -60.00   54
 55  \w     40.00  70.00   0.50    5.00    --  107.75 -94.00 -60.00   60
 56  \w     35.00  66.00   0.50    5.00    --  107.75 -77.00 -30.00   62
 57  \w     35.00 131.00   0.50    5.00    --  107.75 -77.00  60.00  192
 58  \w     37.00  66.00   0.50    5.00    --  107.75 -94.00  60.00   58
 59  \w     35.00  79.00   0.50    5.00    --  107.75 -61.00  60.00   88
 60  \w     36.00  75.00   0.50    5.00    --  107.75-125.00 150.00   78
 61  \w     36.00  67.00   0.50    5.00    --  107.75 -94.00 150.00   62
 62  \w     37.00 131.00   0.50    0.84    --   58.00  73.00 168.94  188
 63  \w     48.00 143.00   0.50    0.84    --   70.00  76.00 116.96  190
 64  \w     48.00 143.00   0.50    0.84    --   70.00  76.00   2.64  190
 65  \w     86.00 115.00   0.50    5.00    --  107.75  77.00-120.00   58
 66  \w     85.00 111.00   0.50    5.00    --  107.75  77.00-150.00   52
 67  \w     30.00 126.00   0.50    0.84    --   54.00  80.00-109.57  192
 68  \w     32.00 126.00   0.50    0.84    --   54.00  76.00  -6.64  188
 69  \w     44.00 139.00   0.50    0.84    --   66.00  76.00  58.65  190
 70  \w     44.00 139.00   0.50    0.84    --   66.00  76.00  95.92  190
 71  \w     36.00 131.00   0.50    0.84    --   58.00  76.00  48.48  190
 72  \w     37.00 131.00   0.50    0.84    --   58.00  74.00 138.32  188
 73  \w     14.00  43.00   0.50    0.84    --   42.00  88.00 -79.54   58
 74  \w     37.00 131.00   0.50    0.84    --   58.00  74.00-161.57  188
 75  \w     39.00 135.00   0.50    0.84    --   62.00  77.00-158.65  192
 76  \w     36.00  73.00   0.50    5.00    --  107.75 -61.00-120.00   74
 77  \w      7.00  43.00   0.50    0.84    --   34.00  87.00  79.28   72
 78  \w     14.00  43.00   0.50    0.84    --   42.00  89.00  36.45   58
 79  \w    -14.00  29.00   0.50    0.84    --   18.00  96.00  -2.45   86
 80  \w     -5.00  34.00   0.50    0.84    --   26.00  94.00 -55.91   78
 81  \w    -14.00  28.00   0.50    0.84    --   18.00  97.00-111.67   84
 82  \w      8.00  39.00   0.50    0.84    --   38.00  92.00-171.64   62
 83  \w    -34.00  25.00   0.50    0.84    --  -47.95  37.00-120.00  118
 84  \w    -68.00  25.00   0.50    0.84    --  -47.95  71.00 -47.00  186
 85  \w    -18.00  29.00   0.50    0.84    --   14.00  96.00 108.27   94
 86  \w    -84.00 -13.00   0.50    5.00    --  -86.25  71.00 -47.00  142
 87  \w   -120.00 -28.00   0.50    0.84    --  -47.95 -71.00-178.00  184
 88  \w    -24.00  68.00   0.50    0.84    --   47.95 -71.00-178.00  184
 89  \w   -120.00 -25.00   0.50    0.84    --  -47.95 -77.00  90.00  190
 90  \w   -126.00 -30.00   0.50    0.84    --  -54.00 -80.00 -97.31  192
 91  \w   -126.00 -30.00   0.50    0.84    --  -54.00 -79.00 -42.63  192
 92  \w   -126.00 -31.00   0.50    0.84    --  -54.00 -77.00  76.23  190
 93  \w   -139.00 -42.00   0.50    0.84    --  -66.00 -79.00-104.73  194
 94  \w   -139.00 -47.00   0.50    0.84    --  -66.00 -68.00 -99.23  184
 95  \w   -139.00 -47.00   0.50    0.84    --  -66.00 -68.00 -52.33  184
 96  \w   -139.00 -44.00   0.50    0.84    --  -66.00 -74.00 -66.53  190
 97  \w   -146.00 -51.00   0.50    5.00    --  -74.00 -76.00 119.77  190
 98  \w   -151.00 -56.00   0.50    5.00    --  -78.00 -74.00  44.75  190
 99  \w   -146.00 -52.00   0.50    5.00    --  -74.00 -75.00-145.51  188
100  \w   -159.00 -66.00   0.50    5.00    --  -86.25 -71.00-178.00  186
101  \w   -151.00 -59.00   0.50    5.00    --  -78.00 -67.00-139.24  184
102  \w   -151.00 -56.00   0.50    5.00    --  -78.00 -75.00 -74.35  190
103  \w   -151.00 -57.00   0.50    5.00    --  -78.00 -72.00   0.54  188
104  \w   -151.00 -56.00   0.50    5.00    --  -78.00 -74.00 146.80  190
105  \w   -154.00 -59.00   0.50    5.00    --  -82.00 -76.00 -28.29  190
106  \w   -154.00 -59.00   0.50    5.00    --  -82.00 -76.00-157.16  190
107  \w   -154.00 -60.00   0.50    5.00    --  -82.00 -75.00  25.24  188
108  \w   -154.00 -60.00   0.50    5.00    --  -82.00 -74.00  -9.28  188
109  \w   -154.00 -61.00   0.50    5.00    --  -82.00 -72.00  30.60  186
110  \w   -159.00 -63.00   0.50    5.00    --  -86.25 -78.00 -69.20  192
111  \w   -159.00 -66.00   0.50    5.00    --  -86.25 -70.00 -50.78  186
112  \w   -159.00 -64.00   0.50    5.00    --  -86.25 -76.00 -97.94  190
113  \w   -159.00 -65.00   0.50    5.00    --  -86.25 -74.00 -54.86  188
114  \w   -159.00 -66.00   0.50    5.00    --  -86.25 -71.00 102.58  186
115  \w   -159.00 -66.00   0.50    5.00    --  -86.25 -70.00  70.79  186
116  \w   -159.00 -64.00   0.50    5.00    --  -86.25 -75.00 -82.56  190
117  \w   -159.00 -62.00   0.50    5.00    --  -86.25 -79.00-160.04  194
118  \w   -159.00 -68.00   0.50    5.00    --  -86.25 -65.00 -10.40  182
119  \w   -159.00 -68.00   0.50    5.00    --  -86.25 -66.00 114.62  182
120  \w   -159.00 -64.00   0.50    5.00    --  -86.25 -76.00  96.19  190
121  \w   -159.00 -63.00   0.50    5.00    --  -86.25 -77.00  60.00  192
122  \w   -159.00 -63.00   0.50    5.00    --  -86.25 -77.00 120.00  192
123  \w   -159.00 -65.00   0.50    5.00    --  -86.25 -74.00 171.14  188
124  \w   -159.00 -65.00   0.50    5.00    --  -86.25 -73.00 147.58  188
125  \w   -159.00 -67.00   0.50    5.00    --  -86.25 -69.00  13.53  184
126  \w   -159.00 -64.00   0.50    5.00    --  -86.25 -75.00-139.49  190
127  \w   -159.00 -65.00   0.50    5.00    --  -86.25 -74.00-119.55  188
128  \w   -159.00 -65.00   0.50    5.00    --  -86.25 -73.00-179.49  188
;
_diffrn_measurement_device 'four-circle diffractometer'
_diffrn_measurement_device_type 'XtaLAB Synergy, Dualflex, HyPix'
_diffrn_measurement_method '\w scans'
_diffrn_orient_matrix_type 'CrysAlisPro convention (1999,Acta A55,543-557)'
_diffrn_orient_matrix_UB_11 -0.1020013000
_diffrn_orient_matrix_UB_12 0.1058741000
_diffrn_orient_matrix_UB_13 0.0348603000
_diffrn_orient_matrix_UB_21 -0.0095699000
_diffrn_orient_matrix_UB_22 -0.0560682000
_diffrn_orient_matrix_UB_23 0.0803378000
_diffrn_orient_matrix_UB_31 0.1264327000
_diffrn_orient_matrix_UB_32 0.0978259000
_diffrn_orient_matrix_UB_33 0.0668682000
_diffrn_radiation_monochromator mirror
_diffrn_radiation_probe x-ray
_diffrn_radiation_type CuK\a
_diffrn_radiation_wavelength 1.54184
_diffrn_reflns_av_R_equivalents 0.0561
_diffrn_reflns_av_unetI/netI 0.0215
_diffrn_reflns_Laue_measured_fraction_full 1.000
_diffrn_reflns_Laue_measured_fraction_max 0.987
_diffrn_reflns_limit_h_max 12
_diffrn_reflns_limit_h_min -12
_diffrn_reflns_limit_k_max 13
_diffrn_reflns_limit_k_min -13
_diffrn_reflns_limit_l_max 18
_diffrn_reflns_limit_l_min -19
_diffrn_reflns_number 92741
_diffrn_reflns_point_group_measured_fraction_full 1.000
_diffrn_reflns_point_group_measured_fraction_max 0.987
_diffrn_reflns_theta_full 67.684
_diffrn_reflns_theta_max 77.468
_diffrn_reflns_theta_min 3.161
_diffrn_source 'micro-focus sealed X-ray tube'
_diffrn_source_type 'PhotonJet (Cu) X-ray Source'
_exptl_absorpt_coefficient_mu 0.587
_exptl_absorpt_correction_T_max 1.00000
_exptl_absorpt_correction_T_min 0.69144
_exptl_absorpt_correction_type multi-scan
_exptl_absorpt_process_details
;
CrysAlisPro 1.171.40.61a (Rigaku Oxford Diffraction, 2019)
Empirical absorption correction using spherical harmonics,
 implemented in SCALE3 ABSPACK scaling algorithm.
;
_exptl_crystal_colour yellow
_exptl_crystal_colour_primary yellow
_exptl_crystal_density_diffrn 1.253
_exptl_crystal_description block
_exptl_crystal_F_000 572
_exptl_crystal_size_max 0.155
_exptl_crystal_size_mid 0.122
_exptl_crystal_size_min 0.057
_refine_diff_density_max 1.143
_refine_diff_density_min -0.454
_refine_diff_density_rms 0.051
_refine_ls_extinction_method none
_refine_ls_goodness_of_fit_ref 1.059
_refine_ls_hydrogen_treatment constr
_refine_ls_matrix_type full
_refine_ls_number_parameters 593
_refine_ls_number_reflns 6042
_refine_ls_number_restraints 3
_refine_ls_restrained_S_all 1.064
_refine_ls_R_factor_all 0.0921
_refine_ls_R_factor_gt 0.0830
_refine_ls_shift/su_max 0.000
_refine_ls_shift/su_mean 0.000
_refine_ls_structure_factor_coef Fsqd
_refine_ls_weighting_details 'w=1/[\s^2^(Fo^2^)+(0.1485P)^2^+0.5444P] where P=(Fo^2^+2Fc^2^)/3'
_refine_ls_weighting_scheme calc
_refine_ls_wR_factor_gt 0.2427
_refine_ls_wR_factor_ref 0.2540
_reflns_Friedel_coverage 0.000
_reflns_number_gt 5063
_reflns_number_total 6042
_reflns_threshold_expression 'I > 2\s(I)'
_cod_data_source_file d0cc07013k2.cif
_cod_data_source_block mf63_4th
_cod_depositor_comments 'Adding full bibliography for 7127545--7127552.cif.'
_cod_database_code 7127550
_shelx_shelxl_version_number 2018/3
_shelx_space_group_comment
;
The symmetry employed for this shelxl refinement is uniquely defined
by the following loop, which should always be used as a source of
symmetry information in preference to the above space-group names.
They are only intended as comments.
;
_diffrn_oxdiff_digest_frames
;
01f111939387de07d1598b7898e672326e173861321
;
_olex2_refinement_description
;
1. Fixed Uiso
 At 1.2 times of:
  All C(H) groups, All C(H,H) groups
2. Restrained distances
 C21A-O1
 1.35 with sigma of 0.02
3. Uiso/Uaniso restraints and constraints
Uanis(C35C) = Uanis(C36C) = Uanis(C37C) = Uanis(C38C) = Uanis(C39C) =
Uanis(C40C)
Uanis(C24A) = Uanis(C23A)
Uanis(C24C) = Uanis(C23C)
4. Others
 1*[Sof(C23)+Sof(H23)+Sof(C24)+Sof(H24)+Sof(C25)+Sof(H25)+Sof(C26)+Sof(H26)+
 Sof(C27)+Sof(H27)+Sof(C22)]+1*[Sof(C23B)+Sof(H23B)+Sof(C22B)+Sof(C27B)+
 Sof(H27B)+Sof(C26B)+Sof(H26B)+Sof(C25B)+Sof(H25B)+Sof(C24B)+Sof(H24B)]+1*
 [Sof(C22A)+Sof(C27A)+Sof(H27A)+Sof(C26A)+Sof(H26A)+Sof(C25A)+Sof(H25A)+
 Sof(C24A)+Sof(H24A)+Sof(C23A)+Sof(H23A)]+1*[Sof(C22C)+Sof(H22C)+Sof(C23C)+
 Sof(H23C)+Sof(C24C)+Sof(C25C)+Sof(H25C)+Sof(C26C)+Sof(H26C)+Sof(C27C)+
 Sof(H27C)]=1 with esd of 0.001
 1*[Sof(C40)+Sof(H40)+Sof(C35)+Sof(C36)+Sof(H36)+Sof(C37)+Sof(H37)+Sof(C38)+
 Sof(H38)+Sof(C39)+Sof(H39)]+1*[Sof(C36A)+Sof(H36A)+Sof(C35A)+Sof(C40A)+
 Sof(H40A)+Sof(C39A)+Sof(H39A)+Sof(C38A)+Sof(H38A)+Sof(C37A)+Sof(H37A)]+1*
 [Sof(C36B)+Sof(H36B)+Sof(C35B)+Sof(C40B)+Sof(H40B)+Sof(C39B)+Sof(H39B)+
 Sof(C38B)+Sof(H38B)+Sof(C37B)+Sof(H37B)]+1*[Sof(C38C)+Sof(H38C)+Sof(C39C)+
 Sof(H39C)+Sof(C40C)+Sof(H40C)+Sof(C35C)+Sof(C36C)+Sof(H36C)+Sof(C37C)+
 Sof(H37C)]=1 with esd of 0.001
 Sof(C23)=Sof(H23)=Sof(C24)=Sof(H24)=Sof(C25)=Sof(H25)=Sof(C26)=Sof(H26)=
 Sof(C27)=Sof(H27)=Sof(C22)=FVAR(1)
 Sof(C23B)=Sof(H23B)=Sof(C22B)=Sof(C27B)=Sof(H27B)=Sof(C26B)=Sof(H26B)=
 Sof(C25B)=Sof(H25B)=Sof(C24B)=Sof(H24B)=FVAR(2)
 Sof(C34A)=Sof(H34C)=Sof(H34D)=1-FVAR(3)
 Sof(C34)=Sof(H34A)=Sof(H34B)=FVAR(3)
 Sof(C40)=Sof(H40)=Sof(C35)=Sof(C36)=Sof(H36)=Sof(C37)=Sof(H37)=Sof(C38)=
 Sof(H38)=Sof(C39)=Sof(H39)=FVAR(4)
 Sof(C21A)=Sof(H21C)=Sof(H21D)=1-FVAR(5)
 Sof(C21)=Sof(H21A)=Sof(H21B)=FVAR(5)
 Sof(C22A)=Sof(C27A)=Sof(H27A)=Sof(C26A)=Sof(H26A)=Sof(C25A)=Sof(H25A)=
 Sof(C24A)=Sof(H24A)=Sof(C23A)=Sof(H23A)=FVAR(6)
 Sof(C36A)=Sof(H36A)=Sof(C35A)=Sof(C40A)=Sof(H40A)=Sof(C39A)=Sof(H39A)=
 Sof(C38A)=Sof(H38A)=Sof(C37A)=Sof(H37A)=FVAR(7)
 Sof(C36B)=Sof(H36B)=Sof(C35B)=Sof(C40B)=Sof(H40B)=Sof(C39B)=Sof(H39B)=
 Sof(C38B)=Sof(H38B)=Sof(C37B)=Sof(H37B)=FVAR(8)
 Sof(C22C)=Sof(H22C)=Sof(C23C)=Sof(H23C)=Sof(C24C)=Sof(C25C)=Sof(H25C)=
 Sof(C26C)=Sof(H26C)=Sof(C27C)=Sof(H27C)=FVAR(9)
 Sof(C38C)=Sof(H38C)=Sof(C39C)=Sof(H39C)=Sof(C40C)=Sof(H40C)=Sof(C35C)=
 Sof(C36C)=Sof(H36C)=Sof(C37C)=Sof(H37C)=FVAR(10)
5.a Secondary CH2 refined with riding coordinates:
 C21(H21A,H21B), C21A(H21C,H21D), C34(H34A,H34B), C34A(H34C,H34D)
5.b Aromatic/amide H refined with riding coordinates:
 C3(H3), C4(H4), C5(H5), C6(H6), C9(H9), C10(H10), C11(H11), C12(H12),
 C16(H16), C17(H17), C18(H18), C20(H20), C27A(H27A), C26A(H26A), C25A(H25A),
 C24A(H24A), C23A(H23A), C23(H23), C24(H24), C25(H25), C26(H26), C27(H27),
 C29(H29), C31(H31), C32(H32), C33(H33), C36A(H36A), C40A(H40A), C39A(H39A),
 C38A(H38A), C37A(H37A), C40(H40), C36(H36), C37(H37), C38(H38), C39(H39),
 C23B(H23B), C27B(H27B), C26B(H26B), C25B(H25B), C24B(H24B), C22C(H22C),
 C23C(H23C), C25C(H25C), C26C(H26C), C27C(H27C), C36B(H36B), C40B(H40B),
 C39B(H39B), C38B(H38B), C37B(H37B), C38C(H38C), C39C(H39C), C40C(H40C),
 C36C(H36C), C37C(H37C)
5.c Fitted hexagon refined as free rotating group:
 C22A(C27A,C26A,C25A,C24A,C23A), C23(C24,C25,C26,C27,C22), C36A(C35A,C40A,C39A,
 C38A,C37A), C40(C35,C36,C37,C38,C39), C23B(C22B,C27B,C26B,C25B,C24B),
 C22C(C23C,C24C,C25C,C26C,C27C), C36B(C35B,C40B,C39B,C38B,C37B), C38C(C39C,C40C,
 C35C,C36C,C37C)
;
_olex2_submission_special_instructions 'No special instructions were received'
_oxdiff_exptl_absorpt_empirical_details
;
Empirical correction (ABSPACK) includes:
- Absorption correction using spherical harmonics
- Frame scaling
;
_oxdiff_exptl_absorpt_empirical_full_max 1.519
_oxdiff_exptl_absorpt_empirical_full_min 0.720

loop_
_space_group_symop_operation_xyz
'x, y, z'
'-x, -y, -z'

loop_
_atom_site_label
_atom_site_type_symbol
_atom_site_fract_x
_atom_site_fract_y
_atom_site_fract_z
_atom_site_U_iso_or_equiv
_atom_site_adp_type
_atom_site_occupancy
_atom_site_site_symmetry_order
_atom_site_calc_flag
_atom_site_refinement_flags_posn
_atom_site_refinement_flags_adp
_atom_site_refinement_flags_occupancy
_atom_site_disorder_assembly
_atom_site_disorder_group
O1 O 0.1777(2) 0.4478(2) 0.16659(17) 0.0893(6) Uani 1 1 d D . . . .
O2 O 0.3106(2) 0.7622(2) 0.83133(15) 0.0876(6) Uani 1 1 d . . . . .
C1 C 0.2516(2) 0.3356(2) 0.50211(17) 0.0531(5) Uani 1 1 d . . . . .
C2 C 0.1567(2) 0.2179(2) 0.43512(17) 0.0526(5) Uani 1 1 d . . . . .
C3 C 0.0380(2) 0.2063(2) 0.36166(18) 0.0578(6) Uani 1 1 d . . . . .
H3 H 0.013120 0.280949 0.341648 0.069 Uiso 1 1 calc R . . . .
C4 C -0.0428(3) 0.0850(2) 0.31839(19) 0.0618(6) Uani 1 1 d . . . . .
H4 H -0.124245 0.077083 0.268877 0.074 Uiso 1 1 calc R . . . .
C5 C -0.0071(3) -0.0251(3) 0.34593(19) 0.0671(6) Uani 1 1 d . . . . .
H5 H -0.063964 -0.107681 0.314911 0.081 Uiso 1 1 calc R . . . .
C6 C 0.1103(3) -0.0163(2) 0.41804(18) 0.0641(6) Uani 1 1 d . . . . .
H6 H 0.135423 -0.092108 0.436565 0.077 Uiso 1 1 calc R . . . .
C7 C 0.1906(2) 0.1058(2) 0.46282(17) 0.0544(5) Uani 1 1 d . . . . .
C8 C 0.3131(2) 0.1453(2) 0.54444(17) 0.0551(5) Uani 1 1 d . . . . .
C9 C 0.3921(3) 0.0682(2) 0.59075(19) 0.0675(6) Uani 1 1 d . . . . .
H9 H 0.366893 -0.025135 0.573078 0.081 Uiso 1 1 calc R . . . .
C10 C 0.5091(3) 0.1300(3) 0.6637(2) 0.0721(7) Uani 1 1 d . . . . .
H10 H 0.564791 0.078529 0.696498 0.087 Uiso 1 1 calc R . . . .
C11 C 0.5454(3) 0.2667(2) 0.68914(19) 0.0653(6) Uani 1 1 d . . . . .
H11 H 0.626666 0.307250 0.738545 0.078 Uiso 1 1 calc R . . . .
C12 C 0.4655(2) 0.3442(2) 0.64396(18) 0.0589(6) Uani 1 1 d . . . . .
H12 H 0.490896 0.437714 0.662526 0.071 Uiso 1 1 calc R . . . .
C13 C 0.3467(2) 0.2842(2) 0.57045(17) 0.0531(5) Uani 1 1 d . . . . .
C14 C 0.2510(2) 0.4640(2) 0.50145(18) 0.0555(6) Uani 1 1 d . . . . .
C15 C 0.1771(2) 0.5003(2) 0.41781(19) 0.0574(6) Uani 1 1 d . . . . .
C16 C 0.0757(2) 0.5944(2) 0.4284(2) 0.0614(6) Uani 1 1 d . . . . .
H16 H 0.052992 0.633760 0.488741 0.074 Uiso 1 1 calc R . . . .
C17 C 0.0090(2) 0.6298(2) 0.3512(2) 0.0678(7) Uani 1 1 d . . . . .
H17 H -0.062204 0.690944 0.358505 0.081 Uiso 1 1 calc R . . . .
C18 C 0.0432(3) 0.5789(3) 0.2642(2) 0.0703(7) Uani 1 1 d . . . . .
H18 H -0.003214 0.604736 0.211811 0.084 Uiso 1 1 calc R . . . .
C19 C 0.1481(3) 0.4876(3) 0.2538(2) 0.0671(7) Uani 1 1 d . . . . .
C20 C 0.2120(2) 0.4473(2) 0.32996(19) 0.0626(6) Uani 1 1 d . . . . .
H20 H 0.280007 0.382937 0.321864 0.075 Uiso 1 1 calc R . . . .
C21 C 0.2773(4) 0.3594(4) 0.1486(3) 0.0715(10) Uani 0.806(7) 1 d . . P A 1
H21A H 0.243384 0.270253 0.147288 0.086 Uiso 0.806(7) 1 calc R . P A 1
H21B H 0.365407 0.391120 0.199046 0.086 Uiso 0.806(7) 1 calc R . P A 1
C21A C 0.1606(12) 0.4368(14) 0.0847(8) 0.060(4) Uani 0.194(7) 1 d D . P A 2
H21C H 0.165209 0.530097 0.084071 0.072 Uiso 0.194(7) 1 calc R . P A 2
H21D H 0.060924 0.400720 0.055805 0.072 Uiso 0.194(7) 1 calc R . P A 2
C22A C 0.2385(10) 0.3639(10) 0.0151(6) 0.059(4) Uani 0.208(6) 1 d . . P A 2
C27A C 0.3351(11) 0.2741(11) 0.0333(6) 0.066(4) Uani 0.208(6) 1 d G . P A 2
H27A H 0.354812 0.261773 0.093765 0.079 Uiso 0.208(6) 1 calc R . P A 2
C26A C 0.4027(10) 0.2023(11) -0.0371(8) 0.079(4) Uani 0.208(6) 1 d G . P A 2
H26A H 0.468686 0.140943 -0.024634 0.095 Uiso 0.208(6) 1 calc R . P A 2
C25A C 0.3738(12) 0.2203(11) -0.1256(7) 0.068(4) Uani 0.208(6) 1 d G . P A 2
H25A H 0.420064 0.171272 -0.173678 0.081 Uiso 0.208(6) 1 calc R . P A 2
C24A C 0.2773(12) 0.3101(12) -0.1438(5) 0.065(3) Uani 0.208(6) 1 d G . P A 2
H24A H 0.257569 0.322432 -0.204323 0.078 Uiso 0.208(6) 1 calc R . P A 2
C23A C 0.2097(10) 0.3819(10) -0.0735(7) 0.065(3) Uani 0.208(6) 1 d G . P A 2
H23A H 0.143694 0.443264 -0.085925 0.078 Uiso 0.208(6) 1 calc R . P A 2
C23 C 0.4079(8) 0.4225(17) 0.0436(9) 0.096(5) Uani 0.288(10) 1 d . . P A 1
H23 H 0.472279 0.485952 0.095679 0.115 Uiso 0.288(10) 1 calc R . P A 1
C24 C 0.4192(10) 0.402(2) -0.0496(11) 0.157(12) Uani 0.288(10) 1 d G . P A 1
H24 H 0.491350 0.450603 -0.061266 0.188 Uiso 0.288(10) 1 calc R . P A 1
C25 C 0.3249(18) 0.3087(18) -0.1258(8) 0.136(13) Uani 0.288(10) 1 d G . P A 1
H25 H 0.332673 0.294390 -0.189467 0.163 Uiso 0.288(10) 1 calc R . P A 1
C26 C 0.219(2) 0.2369(13) -0.1087(7) 0.139(10) Uani 0.288(10) 1 d G . P A 1
H26 H 0.154924 0.173525 -0.160724 0.167 Uiso 0.288(10) 1 calc R . P A 1
C27 C 0.2080(17) 0.2579(10) -0.0154(8) 0.086(5) Uani 0.288(10) 1 d G . P A 1
H27 H 0.135851 0.208872 -0.003780 0.103 Uiso 0.288(10) 1 calc R . P A 1
C22 C 0.3023(11) 0.3507(11) 0.0607(7) 0.057(4) Uani 0.288(10) 1 d G . P A 1
C28 C 0.3245(2) 0.5813(2) 0.58477(19) 0.0573(6) Uani 1 1 d . . . . .
C29 C 0.2881(2) 0.6129(2) 0.67239(19) 0.0602(6) Uani 1 1 d . . . . .
H29 H 0.220201 0.555490 0.680800 0.072 Uiso 1 1 calc R . . . .
C30 C 0.3494(2) 0.7268(2) 0.7476(2) 0.0638(6) Uani 1 1 d . . . . .
C31 C 0.4544(2) 0.8095(2) 0.7370(2) 0.0678(7) Uani 1 1 d . . . . .
H31 H 0.499604 0.886261 0.788896 0.081 Uiso 1 1 calc R . . . .
C32 C 0.4901(2) 0.7764(2) 0.6496(2) 0.0667(7) Uani 1 1 d . . . . .
H32 H 0.560838 0.831472 0.641708 0.080 Uiso 1 1 calc R . . . .
C33 C 0.4257(2) 0.6656(2) 0.5735(2) 0.0632(6) Uani 1 1 d . . . . .
H33 H 0.450042 0.646508 0.513488 0.076 Uiso 1 1 calc R . . . .
C34 C 0.3429(6) 0.8583(6) 0.9148(4) 0.0602(17) Uani 0.418(6) 1 d . . P B 1
H34A H 0.329247 0.944889 0.903470 0.072 Uiso 0.418(6) 1 calc R . P B 1
H34B H 0.444911 0.858170 0.942228 0.072 Uiso 0.418(6) 1 calc R . P B 1
C34A C 0.2115(5) 0.6984(5) 0.8475(4) 0.0703(14) Uani 0.582(6) 1 d . . P B 2
H34C H 0.233822 0.604885 0.840361 0.084 Uiso 0.582(6) 1 calc R . P B 2
H34D H 0.120737 0.696562 0.802444 0.084 Uiso 0.582(6) 1 calc R . P B 2
C36A C 0.1956(10) 0.6987(9) 1.0098(7) 0.084(4) Uani 0.347(10) 1 d . . P B 2
H36A H 0.198401 0.604060 0.984750 0.101 Uiso 0.347(10) 1 calc R . P B 2
C35A C 0.2025(13) 0.7763(10) 0.9524(5) 0.109(10) Uani 0.347(10) 1 d G . P B 2
C40A C 0.1985(19) 0.9147(10) 0.9890(7) 0.136(8) Uani 0.347(10) 1 d G . P B 2
H40A H 0.203163 0.967785 0.949765 0.163 Uiso 0.347(10) 1 calc R . P B 2
C39A C 0.188(2) 0.9755(9) 1.0830(8) 0.152(9) Uani 0.347(10) 1 d G . P B 2
H39A H 0.184764 1.070106 1.107981 0.182 Uiso 0.347(10) 1 calc R . P B 2
C38A C 0.1807(13) 0.8979(13) 1.1403(4) 0.115(9) Uani 0.347(10) 1 d G . P B 2
H38A H 0.173184 0.939406 1.204583 0.139 Uiso 0.347(10) 1 calc R . P B 2
C37A C 0.1847(9) 0.7594(13) 1.1037(6) 0.111(6) Uani 0.347(10) 1 d G . P B 2
H37A H 0.180002 0.706383 1.142968 0.134 Uiso 0.347(10) 1 calc R . P B 2
C40 C 0.1726(7) 0.7463(5) 0.9784(4) 0.080(5) Uani 0.308(7) 1 d . . P B 1
H40 H 0.160354 0.669271 0.922550 0.096 Uiso 0.308(7) 1 calc R . P B 1
C35 C 0.2636(6) 0.8556(5) 0.9904(4) 0.0423(18) Uani 0.308(7) 1 d G . P B 1
C36 C 0.2816(6) 0.9683(4) 1.0722(4) 0.0499(19) Uani 0.308(7) 1 d G . P B 1
H36 H 0.343734 1.043024 1.080434 0.060 Uiso 0.308(7) 1 calc R . P B 1
C37 C 0.2085(8) 0.9717(6) 1.1420(4) 0.056(3) Uani 0.308(7) 1 d G . P B 1
H37 H 0.220822 1.048682 1.197932 0.068 Uiso 0.308(7) 1 calc R . P B 1
C38 C 0.1176(8) 0.8623(7) 1.1300(4) 0.065(3) Uani 0.308(7) 1 d G . P B 1
H38 H 0.067675 0.864635 1.177739 0.078 Uiso 0.308(7) 1 calc R . P B 1
C39 C 0.0996(7) 0.7496(6) 1.0482(5) 0.071(3) Uani 0.308(7) 1 d G . P B 1
H39 H 0.037440 0.674929 1.040049 0.085 Uiso 0.308(7) 1 calc R . P B 1
C23B C 0.3012(9) 0.4319(6) 0.0024(4) 0.085(3) Uani 0.351(6) 1 d . . P C 3
H23B H 0.297535 0.520798 0.043516 0.101 Uiso 0.351(6) 1 calc R . P C 3
C22B C 0.2864(9) 0.3239(7) 0.0337(4) 0.051(3) Uani 0.351(6) 1 d G . P C 3
C27B C 0.2918(7) 0.1938(6) -0.0265(5) 0.073(2) Uani 0.351(6) 1 d G . P C 3
H27B H 0.281707 0.120061 -0.005087 0.088 Uiso 0.351(6) 1 calc R . P C 3
C26B C 0.3119(8) 0.1716(7) -0.1180(5) 0.083(3) Uani 0.351(6) 1 d G . P C 3
H26B H 0.315512 0.082704 -0.159105 0.099 Uiso 0.351(6) 1 calc R . P C 3
C25B C 0.3266(9) 0.2796(9) -0.1493(4) 0.104(7) Uani 0.351(6) 1 d G . P C 3
H25B H 0.340330 0.264391 -0.211813 0.124 Uiso 0.351(6) 1 calc R . P C 3
C24B C 0.3213(9) 0.4097(8) -0.0891(5) 0.090(3) Uani 0.351(6) 1 d G . P C 3
H24B H 0.331342 0.483439 -0.110505 0.108 Uiso 0.351(6) 1 calc R . P C 3
C22C C 0.1717(10) 0.2525(19) -0.1157(10) 0.054(5) Uani 0.152(9) 1 d . . P D 4
H22C H 0.087930 0.228972 -0.165091 0.065 Uiso 0.152(9) 1 calc R . P D 4
C23C C 0.1634(11) 0.286(3) -0.0207(12) 0.077(8) Uani 0.152(9) 1 d G . P D 4
H23C H 0.073957 0.284516 -0.005297 0.093 Uiso 0.152(9) 1 calc R . P D 4
C24C C 0.2861(15) 0.320(3) 0.0516(9) 0.077(8) Uani 0.152(9) 1 d G . P D 4
C25C C 0.4170(11) 0.321(3) 0.0290(8) 0.076(8) Uani 0.152(9) 1 d G . P D 4
H25C H 0.500782 0.345054 0.078458 0.092 Uiso 0.152(9) 1 calc R . P D 4
C26C C 0.4253(10) 0.288(3) -0.0659(9) 0.104(13) Uani 0.152(9) 1 d G . P D 4
H26C H 0.514758 0.289511 -0.081335 0.125 Uiso 0.152(9) 1 calc R . P D 4
C27C C 0.3027(13) 0.2540(19) -0.1382(7) 0.055(8) Uani 0.152(9) 1 d G . P D 4
H27C H 0.308334 0.231470 -0.203110 0.066 Uiso 0.152(9) 1 calc R . P D 4
C36B C 0.2430(17) 0.7453(12) 1.0322(9) 0.150(16) Uani 0.228(10) 1 d . . P E 3
H36B H 0.297817 0.671064 1.031018 0.180 Uiso 0.228(10) 1 calc R . P E 3
C35B C 0.1890(10) 0.7715(10) 0.9481(7) 0.074(9) Uani 0.228(10) 1 d G . P E 3
C40B C 0.1087(12) 0.8802(11) 0.9498(7) 0.059(4) Uani 0.228(10) 1 d G . P E 3
H40B H 0.071838 0.898040 0.892270 0.071 Uiso 0.228(10) 1 calc R . P E 3
C39B C 0.0825(12) 0.9627(10) 1.0356(9) 0.067(4) Uani 0.228(10) 1 d G . P E 3
H39B H 0.027682 1.036934 1.036789 0.080 Uiso 0.228(10) 1 calc R . P E 3
C38B C 0.1365(15) 0.9365(12) 1.1198(7) 0.077(5) Uani 0.228(10) 1 d G . P E 3
H38B H 0.118592 0.992894 1.178424 0.092 Uiso 0.228(10) 1 calc R . P E 3
C37B C 0.217(2) 0.8278(14) 1.1180(7) 0.134(15) Uani 0.228(10) 1 d G . P E 3
H37B H 0.253660 0.809960 1.175539 0.161 Uiso 0.228(10) 1 calc R . P E 3
C38C C 0.198(2) 0.925(3) 1.1337(15) 0.089(6) Uani 0.117(8) 1 d . . P F 4
H38C H 0.196245 0.970896 1.198523 0.107 Uiso 0.117(8) 1 calc R . P F 4
C39C C 0.319(2) 0.867(3) 1.1111(14) 0.089(6) Uani 0.117(8) 1 d G . P F 4
H39C H 0.400350 0.873291 1.160483 0.107 Uiso 0.117(8) 1 calc R . P F 4
C40C C 0.322(2) 0.800(3) 1.0162(15) 0.089(6) Uani 0.117(8) 1 d G . P F 4
H40C H 0.404675 0.760232 1.000749 0.107 Uiso 0.117(8) 1 calc R . P F 4
C35C C 0.203(2) 0.791(3) 0.9439(13) 0.089(6) Uani 0.117(8) 1 d G . P F 4
C36C C 0.082(2) 0.849(3) 0.9665(18) 0.089(6) Uani 0.117(8) 1 d G . P F 4
H36C H 0.000790 0.842381 0.917092 0.107 Uiso 0.117(8) 1 calc R . P F 4
C37C C 0.0793(19) 0.916(3) 1.061(2) 0.089(6) Uani 0.117(8) 1 d G . P F 4
H37C H -0.003538 0.955441 1.076826 0.107 Uiso 0.117(8) 1 calc R . P F 4

loop_
_atom_site_aniso_label
_atom_site_aniso_U_11
_atom_site_aniso_U_22
_atom_site_aniso_U_33
_atom_site_aniso_U_23
_atom_site_aniso_U_13
_atom_site_aniso_U_12
O1 0.0825(14) 0.0995(16) 0.1048(16) 0.0414(13) 0.0497(12) 0.0119(12)
O2 0.0830(14) 0.0915(15) 0.0785(13) 0.0080(11) 0.0303(11) 0.0232(11)
C1 0.0488(11) 0.0474(11) 0.0777(14) 0.0262(10) 0.0364(10) 0.0129(8)
C2 0.0485(11) 0.0473(11) 0.0750(13) 0.0254(10) 0.0336(10) 0.0135(8)
C3 0.0526(12) 0.0530(12) 0.0835(15) 0.0334(11) 0.0314(11) 0.0161(9)
C4 0.0605(13) 0.0568(13) 0.0753(15) 0.0273(11) 0.0221(11) 0.0109(10)
C5 0.0726(16) 0.0532(13) 0.0754(15) 0.0231(11) 0.0144(12) 0.0020(11)
C6 0.0751(16) 0.0464(12) 0.0733(15) 0.0251(11) 0.0146(12) 0.0058(10)
C7 0.0577(12) 0.0466(11) 0.0670(13) 0.0222(9) 0.0262(10) 0.0091(9)
C8 0.0606(13) 0.0459(11) 0.0673(13) 0.0226(10) 0.0268(10) 0.0097(9)
C9 0.0797(17) 0.0451(12) 0.0782(16) 0.0244(11) 0.0139(13) 0.0042(11)
C10 0.0793(17) 0.0554(14) 0.0807(17) 0.0278(12) 0.0085(13) 0.0044(12)
C11 0.0654(14) 0.0566(13) 0.0759(15) 0.0240(11) 0.0180(12) 0.0015(11)
C12 0.0582(12) 0.0464(11) 0.0796(15) 0.0221(10) 0.0304(11) 0.0038(9)
C13 0.0507(11) 0.0468(11) 0.0734(13) 0.0228(10) 0.0338(10) 0.0097(8)
C14 0.0476(11) 0.0487(11) 0.0865(15) 0.0287(11) 0.0394(11) 0.0140(9)
C15 0.0510(11) 0.0455(11) 0.0912(16) 0.0309(11) 0.0358(11) 0.0102(9)
C16 0.0517(12) 0.0475(11) 0.1014(18) 0.0332(12) 0.0391(12) 0.0124(9)
C17 0.0479(12) 0.0551(13) 0.121(2) 0.0460(14) 0.0357(13) 0.0114(10)
C18 0.0503(12) 0.0676(15) 0.115(2) 0.0513(15) 0.0315(13) 0.0087(11)
C19 0.0562(13) 0.0670(14) 0.0959(18) 0.0401(14) 0.0350(13) 0.0070(11)
C20 0.0550(12) 0.0556(12) 0.0959(17) 0.0361(12) 0.0395(12) 0.0156(10)
C21 0.068(2) 0.069(2) 0.090(2) 0.0393(17) 0.0246(17) 0.0143(15)
C21A 0.046(6) 0.075(8) 0.060(7) 0.024(6) 0.012(5) 0.011(5)
C22A 0.052(9) 0.062(9) 0.072(9) 0.030(7) 0.023(7) 0.022(7)
C27A 0.060(11) 0.070(12) 0.073(11) 0.037(10) 0.005(7) -0.006(8)
C26A 0.057(8) 0.101(11) 0.091(11) 0.042(9) 0.023(7) 0.014(7)
C25A 0.063(10) 0.085(11) 0.067(10) 0.034(8) 0.026(8) 0.014(8)
C24A 0.052(5) 0.087(8) 0.055(5) 0.029(5) 0.000(4) -0.001(5)
C23A 0.052(5) 0.087(8) 0.055(5) 0.029(5) 0.000(4) -0.001(5)
C23 0.042(5) 0.169(15) 0.120(10) 0.102(11) 0.022(6) 0.030(7)
C24 0.071(8) 0.33(3) 0.171(18) 0.19(2) 0.077(11) 0.117(15)
C25 0.19(3) 0.19(3) 0.085(12) 0.094(15) 0.076(15) 0.12(2)
C26 0.22(3) 0.139(16) 0.054(8) 0.037(8) 0.016(11) 0.077(18)
C27 0.126(14) 0.075(8) 0.047(6) 0.015(5) 0.011(7) -0.001(9)
C22 0.060(7) 0.058(7) 0.053(6) 0.007(6) 0.028(5) 0.025(5)
C28 0.0487(11) 0.0458(11) 0.0914(16) 0.0292(11) 0.0353(11) 0.0142(9)
C29 0.0532(12) 0.0479(11) 0.0908(17) 0.0265(11) 0.0350(12) 0.0087(9)
C30 0.0503(12) 0.0509(12) 0.0964(18) 0.0248(12) 0.0293(12) 0.0111(9)
C31 0.0455(11) 0.0491(12) 0.113(2) 0.0288(13) 0.0238(12) 0.0101(9)
C32 0.0419(11) 0.0495(12) 0.122(2) 0.0395(13) 0.0304(12) 0.0111(9)
C33 0.0504(12) 0.0523(12) 0.1070(19) 0.0388(13) 0.0405(12) 0.0172(10)
C34 0.049(3) 0.053(3) 0.077(4) 0.018(3) 0.016(3) -0.002(2)
C34A 0.066(3) 0.070(3) 0.092(3) 0.036(2) 0.039(2) 0.016(2)
C36A 0.073(6) 0.122(10) 0.070(6) 0.045(7) 0.020(5) 0.021(7)
C35A 0.148(18) 0.096(17) 0.126(15) 0.048(12) 0.105(14) 0.035(13)
C40A 0.21(2) 0.102(11) 0.098(10) 0.020(8) 0.061(13) -0.042(12)
C39A 0.22(3) 0.141(14) 0.070(9) 0.010(8) 0.032(14) -0.014(15)
C38A 0.075(11) 0.22(3) 0.071(8) 0.061(13) 0.029(8) 0.052(17)
C37A 0.044(5) 0.225(18) 0.101(9) 0.109(12) 0.005(5) -0.014(7)
C40 0.125(12) 0.039(5) 0.091(9) 0.021(5) 0.055(8) 0.006(5)
C35 0.037(3) 0.035(4) 0.050(4) 0.008(3) 0.009(3) 0.005(3)
C36 0.050(4) 0.044(3) 0.053(4) 0.011(3) 0.013(3) 0.004(3)
C37 0.064(6) 0.050(5) 0.048(5) 0.012(4) 0.007(4) 0.008(4)
C38 0.050(6) 0.058(5) 0.084(6) 0.012(5) 0.032(5) 0.000(5)
C39 0.059(5) 0.069(5) 0.078(6) 0.011(4) 0.026(5) -0.011(4)
C23B 0.112(8) 0.078(5) 0.070(5) 0.025(4) 0.033(5) 0.002(5)
C22B 0.067(8) 0.036(5) 0.050(6) 0.007(5) 0.023(5) 0.015(4)
C27B 0.049(4) 0.087(6) 0.074(5) 0.013(5) 0.017(4) 0.004(4)
C26B 0.050(5) 0.102(8) 0.072(5) -0.003(5) 0.016(4) 0.010(5)
C25B 0.067(11) 0.17(2) 0.071(8) 0.039(10) 0.019(7) 0.008(11)
C24B 0.099(8) 0.114(9) 0.067(5) 0.034(6) 0.032(5) 0.006(6)
C22C 0.021(6) 0.099(15) 0.054(9) 0.043(9) 0.006(5) 0.001(7)
C23C 0.017(6) 0.14(2) 0.091(14) 0.075(14) -0.005(7) -0.002(8)
C24C 0.017(6) 0.14(2) 0.091(14) 0.075(14) -0.005(7) -0.002(8)
C25C 0.034(8) 0.13(2) 0.045(8) 0.007(10) 0.001(6) 0.003(11)
C26C 0.048(11) 0.19(3) 0.041(10) -0.013(14) 0.027(8) -0.007(15)
C27C 0.011(7) 0.069(14) 0.046(13) -0.027(10) -0.001(8) 0.011(8)
C36B 0.14(2) 0.106(16) 0.116(17) -0.008(12) -0.090(16) 0.054(15)
C35B 0.038(7) 0.056(12) 0.13(2) 0.051(12) -0.011(9) 0.001(7)
C40B 0.066(8) 0.049(6) 0.073(7) 0.022(5) 0.037(6) 0.007(5)
C39B 0.068(8) 0.070(7) 0.067(8) 0.016(6) 0.038(6) 0.004(6)
C38B 0.066(11) 0.085(13) 0.074(12) 0.019(10) 0.017(9) 0.018(11)
C37B 0.14(3) 0.074(12) 0.112(15) -0.012(10) -0.060(15) 0.039(13)
C38C 0.053(7) 0.106(13) 0.085(10) 0.006(8) 0.010(7) -0.005(7)
C39C 0.053(7) 0.106(13) 0.085(10) 0.006(8) 0.010(7) -0.005(7)
C40C 0.053(7) 0.106(13) 0.085(10) 0.006(8) 0.010(7) -0.005(7)
C35C 0.053(7) 0.106(13) 0.085(10) 0.006(8) 0.010(7) -0.005(7)
C36C 0.053(7) 0.106(13) 0.085(10) 0.006(8) 0.010(7) -0.005(7)
C37C 0.053(7) 0.106(13) 0.085(10) 0.006(8) 0.010(7) -0.005(7)

loop_
_atom_type_symbol
_atom_type_description
_atom_type_scat_dispersion_real
_atom_type_scat_dispersion_imag
_atom_type_scat_source
C C 0.0181 0.0091 'International Tables Vol C Tables 4.2.6.8 and 6.1.1.4'
H H 0.0000 0.0000 'International Tables Vol C Tables 4.2.6.8 and 6.1.1.4'
O O 0.0492 0.0322 'International Tables Vol C Tables 4.2.6.8 and 6.1.1.4'

loop_
_exptl_crystal_face_index_h
_exptl_crystal_face_index_k
_exptl_crystal_face_index_l
_exptl_crystal_face_perp_dist
-4 -3 -3 0.0521
-4 -4 6 0.0754
-1 5 5 0.0522
4 3 2 0.0206
4 -3 5 0.0475
-5 -1 -4 0.0578
2 3 -10 0.0636
-6 0 0 0.0704
0 -6 0 0.0251
0 -5 -5 0.0370
0 0 9 0.0492
-5 -4 5 0.0711
6 2 -6 0.0486
1 7 -2 0.0224
0 -6 6 0.0456

loop_
_geom_angle_atom_site_label_1
_geom_angle_atom_site_label_2
_geom_angle_atom_site_label_3
_geom_angle
_geom_angle_site_symmetry_1
_geom_angle_site_symmetry_3
_geom_angle_publ_flag
C19 O1 C21 119.1(3) . . ?
C21A O1 C19 155.8(6) . . ?
C34 O2 C30 138.4(3) . . ?
C34A O2 C30 123.9(3) . . ?
C2 C1 C13 105.33(17) . . ?
C14 C1 C2 127.3(2) . . ?
C14 C1 C13 127.3(2) . . ?
C3 C2 C1 131.72(19) . . ?
C3 C2 C7 119.0(2) . . ?
C7 C2 C1 108.9(2) . . ?
C4 C3 C2 119.2(2) . . ?
C3 C4 C5 121.1(2) . . ?
C6 C5 C4 120.7(2) . . ?
C5 C6 C7 118.5(2) . . ?
C2 C7 C8 108.6(2) . . ?
C6 C7 C2 121.5(2) . . ?
C6 C7 C8 129.8(2) . . ?
C9 C8 C7 130.0(2) . . ?
C9 C8 C13 121.8(2) . . ?
C13 C8 C7 108.2(2) . . ?
C8 C9 C10 118.6(2) . . ?
C9 C10 C11 120.4(2) . . ?
C12 C11 C10 121.1(3) . . ?
C11 C12 C13 119.4(2) . . ?
C8 C13 C1 108.9(2) . . ?
C12 C13 C1 132.01(19) . . ?
C12 C13 C8 118.7(2) . . ?
C1 C14 C15 123.2(2) . . ?
C1 C14 C28 123.0(2) . . ?
C15 C14 C28 113.84(18) . . ?
C16 C15 C14 120.0(2) . . ?
C20 C15 C14 120.84(19) . . ?
C20 C15 C16 119.1(2) . . ?
C17 C16 C15 120.0(2) . . ?
C18 C17 C16 121.5(2) . . ?
C17 C18 C19 118.9(3) . . ?
O1 C19 C18 114.2(2) . . ?
O1 C19 C20 125.8(2) . . ?
C20 C19 C18 120.0(2) . . ?
C15 C20 C19 120.4(2) . . ?
O1 C21 C22 107.5(5) . . ?
O1 C21A C22A 129.3(10) . . ?
C27A C22A C21A 122.1(8) . . ?
C27A C22A C23A 120.0 . . ?
C23A C22A C21A 117.9(8) . . ?
C26A C27A C22A 120.0 . . ?
C27A C26A C25A 120.0 . . ?
C26A C25A C24A 120.0 . . ?
C25A C24A C23A 120.0 . . ?
C24A C23A C22A 120.0 . . ?
C24 C23 C22 120.0 . . ?
C25 C24 C23 120.0 . . ?
C26 C25 C24 120.0 . . ?
C25 C26 C27 120.0 . . ?
C22 C27 C26 120.0 . . ?
C21 C22 C23 127.1(7) . . ?
C21 C22 C27 112.9(7) . . ?
C27 C22 C23 120.0 . . ?
C29 C28 C14 120.90(19) . . ?
C29 C28 C33 119.1(2) . . ?
C33 C28 C14 119.9(2) . . ?
C30 C29 C28 120.8(2) . . ?
O2 C30 C29 121.6(2) . . ?
O2 C30 C31 118.4(3) . . ?
C29 C30 C31 120.0(2) . . ?
C32 C31 C30 118.5(2) . . ?
C33 C32 C31 121.6(2) . . ?
C32 C33 C28 119.9(2) . . ?
O2 C34 C35 118.5(5) . . ?
O2 C34A C35A 105.9(5) . . ?
C35A C36A C37A 120.0 . . ?
C36A C35A C34A 116.1(6) . . ?
C40A C35A C34A 123.9(6) . . ?
C40A C35A C36A 120.0 . . ?
C35A C40A C39A 120.0 . . ?
C38A C39A C40A 120.0 . . ?
C39A C38A C37A 120.0 . . ?
C38A C37A C36A 120.0 . . ?
C35 C40 C39 120.0 . . ?
C40 C35 C34 122.0(4) . . ?
C40 C35 C36 120.0 . . ?
C36 C35 C34 118.0(4) . . ?
C37 C36 C35 120.0 . . ?
C36 C37 C38 120.0 . . ?
C37 C38 C39 120.0 . . ?
C38 C39 C40 120.0 . . ?
C22B C23B C24B 120.0 . . ?
C27B C22B C23B 120.0 . . ?
C22B C27B C26B 120.0 . . ?
C27B C26B C25B 120.0 . . ?
C24B C25B C26B 120.0 . . ?
C25B C24B C23B 120.0 . . ?
C23C C22C C27C 120.0 . . ?
C22C C23C C24C 120.0 . . ?
C23C C24C C25C 120.0 . . ?
C24C C25C C26C 120.0 . . ?
C27C C26C C25C 120.0 . . ?
C26C C27C C22C 120.0 . . ?
C35B C36B C37B 120.0 . . ?
C36B C35B C40B 120.0 . . ?
C39B C40B C35B 120.0 . . ?
C40B C39B C38B 120.0 . . ?
C39B C38B C37B 120.0 . . ?
C38B C37B C36B 120.0 . . ?
C39C C38C C37C 120.0 . . ?
C38C C39C C40C 120.0 . . ?
C35C C40C C39C 120.0 . . ?
C40C C35C C36C 120.0 . . ?
C37C C36C C35C 120.0 . . ?
C36C C37C C38C 120.0 . . ?

loop_
_geom_bond_atom_site_label_1
_geom_bond_atom_site_label_2
_geom_bond_distance
_geom_bond_site_symmetry_2
_geom_bond_publ_flag
O1 C19 1.348(3) . ?
O1 C21 1.359(4) . ?
O1 C21A 1.187(10) . ?
O2 C30 1.342(3) . ?
O2 C34 1.313(6) . ?
O2 C34A 1.284(5) . ?
C1 C2 1.480(3) . ?
C1 C13 1.481(3) . ?
C1 C14 1.362(3) . ?
C2 C3 1.396(3) . ?
C2 C7 1.401(3) . ?
C3 C4 1.381(4) . ?
C4 C5 1.383(3) . ?
C5 C6 1.381(4) . ?
C6 C7 1.387(3) . ?
C7 C8 1.467(4) . ?
C8 C9 1.379(3) . ?
C8 C13 1.406(3) . ?
C9 C10 1.388(4) . ?
C10 C11 1.390(4) . ?
C11 C12 1.376(3) . ?
C12 C13 1.399(3) . ?
C14 C15 1.486(3) . ?
C14 C28 1.492(3) . ?
C15 C16 1.403(3) . ?
C15 C20 1.386(3) . ?
C16 C17 1.379(4) . ?
C17 C18 1.369(4) . ?
C18 C19 1.409(3) . ?
C19 C20 1.388(4) . ?
C21 C22 1.382(8) . ?
C21A C22A 1.453(13) . ?
C22A C27A 1.3900 . ?
C22A C23A 1.3900 . ?
C27A C26A 1.3900 . ?
C26A C25A 1.3900 . ?
C25A C24A 1.3900 . ?
C24A C23A 1.3900 . ?
C23 C24 1.3900 . ?
C23 C22 1.3900 . ?
C24 C25 1.3900 . ?
C25 C26 1.3900 . ?
C26 C27 1.3900 . ?
C27 C22 1.3900 . ?
C28 C29 1.388(3) . ?
C28 C33 1.398(3) . ?
C29 C30 1.382(4) . ?
C30 C31 1.408(3) . ?
C31 C32 1.381(4) . ?
C32 C33 1.376(4) . ?
C34 C35 1.524(7) . ?
C34A C35A 1.559(8) . ?
C36A C35A 1.3900 . ?
C36A C37A 1.3900 . ?
C35A C40A 1.3900 . ?
C40A C39A 1.3900 . ?
C39A C38A 1.3900 . ?
C38A C37A 1.3900 . ?
C40 C35 1.3900 . ?
C40 C39 1.3900 . ?
C35 C36 1.3900 . ?
C36 C37 1.3900 . ?
C37 C38 1.3900 . ?
C38 C39 1.3900 . ?
C23B C22B 1.3900 . ?
C23B C24B 1.3900 . ?
C22B C27B 1.3900 . ?
C27B C26B 1.3900 . ?
C26B C25B 1.3900 . ?
C25B C24B 1.3900 . ?
C22C C23C 1.3900 . ?
C22C C27C 1.3900 . ?
C23C C24C 1.3900 . ?
C24C C25C 1.3900 . ?
C25C C26C 1.3900 . ?
C26C C27C 1.3900 . ?
C36B C35B 1.3900 . ?
C36B C37B 1.3900 . ?
C35B C40B 1.3900 . ?
C40B C39B 1.3900 . ?
C39B C38B 1.3900 . ?
C38B C37B 1.3900 . ?
C38C C39C 1.3900 . ?
C38C C37C 1.3900 . ?
C39C C40C 1.3900 . ?
C40C C35C 1.3900 . ?
C35C C36C 1.3900 . ?
C36C C37C 1.3900 . ?

loop_
_exptl_oxdiff_crystal_face_indexfrac_h
_exptl_oxdiff_crystal_face_indexfrac_k
_exptl_oxdiff_crystal_face_indexfrac_l
_exptl_oxdiff_crystal_face_x
_exptl_oxdiff_crystal_face_y
_exptl_oxdiff_crystal_face_z
-4.0861 -3.0759 -2.7284 -0.0040 -0.0076 -1.0000
-4.3261 -4.4616 6.4780 0.1947 0.8120 -0.5502
-1.4934 4.5345 4.8491 0.8015 0.1496 0.5790
4.2965 3.3642 1.8588 -0.0173 -0.0804 0.9966
4.4477 -2.5613 5.2033 -0.5435 0.5191 0.6597
-4.5740 -1.3467 -3.7941 0.1917 -0.1855 -0.9638
2.1399 3.0407 -9.6844 -0.2339 -0.9690 -0.0796
-6.1685 -0.3412 0.3835 0.6064 0.1090 -0.7876
-0.3919 -6.4946 0.3235 -0.6364 0.3939 -0.6633
-0.0568 -4.5307 -4.6604 -0.6364 -0.1198 -0.7620
0.2508 -0.2824 9.1088 0.2621 0.7452 0.6132
-4.9568 -4.1056 4.8996 0.2417 0.6713 -0.7007
5.7539 1.9182 -5.5581 -0.5776 -0.6091 0.5435
1.0411 6.6135 -1.6032 0.5381 -0.5096 0.6714
0.0105 -6.4312 6.2047 -0.4657 0.8590 -0.2129
